data_2217201
loop_
_publ_author_name
'Straessler, Nicholas A.'
'Caudle, M. Tyler'
'Groy, Thomas L.'

_publ_section_title
;Di-\m-chlorido-bis[dichlorido(<i>N</i>,<i>N</i>-diethylacetamidinato)(<i>N</i>,<i>N</i>-diethylacetamidine)titanium(IV)]
 acetonitrile disolvate
;
_journal_coeditor_code LX2036
_journal_issue 1
_journal_name_full 'Acta Crystallographica Section E'
_journal_page_first m20
_journal_page_last m20
_journal_paper_doi 10.1107/S1600536807062022
_journal_volume 64
_journal_year 2008
_chemical_formula_iupac '[Ti2 Cl6 (C6 H13 N2)2 (C6 H14 N2)2], 2C2 H3 N'
_chemical_formula_moiety 'C24 H54 Cl6 N8 Ti2 , 2C2 H3 N'
_chemical_formula_sum 'C28 H60 Cl6 N10 Ti2'
_chemical_formula_weight 845.36
_chemical_name_systematic
;
Di-\m-chlorido-bis[dichlorido(N,N-diethylacetamidinato)(N,N-
diethylacetamidine)titanium(IV)] acetonitrile disolvate
;
_space_group_IT_number 2
_symmetry_cell_setting triclinic
_symmetry_space_group_name_Hall '-P 1'
_symmetry_space_group_name_H-M 'P -1'
_atom_sites_solution_hydrogens geom
_atom_sites_solution_primary direct
_atom_sites_solution_secondary difmap
_audit_creation_method SHELXL-97
_cell_angle_alpha 95.6800(10)
_cell_angle_beta 105.1920(10)
_cell_angle_gamma 106.9380(10)
_cell_formula_units_Z 1
_cell_length_a 9.6217(6)
_cell_length_b 11.1812(7)
_cell_length_c 11.2298(8)
_cell_measurement_reflns_used 5597
_cell_measurement_temperature 298(2)
_cell_measurement_theta_max 54.959
_cell_measurement_theta_min 4.648
_cell_volume 1095.03(12)
_computing_cell_refinement 'SAINT (Bruker, 2003)'
_computing_data_collection 'SMART (Bruker, 2003)'
_computing_data_reduction 'SAIN(Bruker, 2003)'
_computing_molecular_graphics 'SHELXTL (Sheldrick, 2003b)'
_computing_publication_material 'SHELXTL (Sheldrick, 2003b)'
_computing_structure_refinement 'SHELXL97 (Sheldrick, 1997)'
_computing_structure_solution 'SHELXS97 (Sheldrick, 1997)'
_diffrn_ambient_temperature 298(2)
_diffrn_measured_fraction_theta_full 1.000
_diffrn_measured_fraction_theta_max 1.000
_diffrn_measurement_device_type 'Bruker SMART APEX'
_diffrn_measurement_method '\w scan'
_diffrn_radiation_monochromator graphite
_diffrn_radiation_source 'fine-focus sealed tube'
_diffrn_radiation_type MoK\a
_diffrn_radiation_wavelength 0.71073
_diffrn_reflns_av_R_equivalents 0.0451
_diffrn_reflns_av_sigmaI/netI 0.0442
_diffrn_reflns_limit_h_max 11
_diffrn_reflns_limit_h_min -11
_diffrn_reflns_limit_k_max 13
_diffrn_reflns_limit_k_min -13
_diffrn_reflns_limit_l_max 13
_diffrn_reflns_limit_l_min -13
_diffrn_reflns_number 8928
_diffrn_reflns_theta_full 25.01
_diffrn_reflns_theta_max 25.01
_diffrn_reflns_theta_min 1.91
_diffrn_standards_decay_% 0.00
_exptl_absorpt_coefficient_mu 0.762
_exptl_absorpt_correction_T_max 0.890
_exptl_absorpt_correction_T_min 0.870
_exptl_absorpt_correction_type multi-scan
_exptl_absorpt_process_details '(SADABS; Sheldrick, 2003a)'
_exptl_crystal_colour orange
_exptl_crystal_density_diffrn 1.282
_exptl_crystal_density_method 'not measured'
_exptl_crystal_description block
_exptl_crystal_F_000 444
_exptl_crystal_size_max 0.300
_exptl_crystal_size_mid 0.150
_exptl_crystal_size_min 0.150
_refine_diff_density_max 0.822
_refine_diff_density_min -0.276
_refine_ls_extinction_method none
_refine_ls_goodness_of_fit_ref 1.018
_refine_ls_hydrogen_treatment constr
_refine_ls_matrix_type full
_refine_ls_number_parameters 215
_refine_ls_number_reflns 3871
_refine_ls_number_restraints 0
_refine_ls_restrained_S_all 1.018
_refine_ls_R_factor_all 0.0560
_refine_ls_R_factor_gt 0.0454
_refine_ls_shift/su_max <0.001
_refine_ls_shift/su_mean <0.001
_refine_ls_structure_factor_coef Fsqd
_refine_ls_weighting_details 'calc w=1/[\s^2^(Fo^2^)+(0.0851P)^2^+0.0000P] where P=(Fo^2^+2Fc^2^)/3'
_refine_ls_weighting_scheme calc
_refine_ls_wR_factor_gt 0.1275
_refine_ls_wR_factor_ref 0.1336
_reflns_number_gt 2999
_reflns_number_total 3871
_reflns_threshold_expression I>2\s(I)
_cod_data_source_file lx2036.cif
_cod_data_source_block I
_cod_database_code 2217201
_cod_database_fobs_code 2217201

loop_
_symmetry_equiv_pos_as_xyz
'x, y, z'
'-x, -y, -z'

loop_
_atom_site_type_symbol
_atom_site_label
_atom_site_fract_x
_atom_site_fract_y
_atom_site_fract_z
_atom_site_U_iso_or_equiv
_atom_site_adp_type
_atom_site_calc_flag
_atom_site_refinement_flags
_atom_site_occupancy
Ti Ti 0.68333(5) 0.53749(4) 0.65286(4) 0.04665(18) Uani d . 1
Cl Cl1 0.62466(7) 0.54169(6) 0.42723(6) 0.0509(2) Uani d . 1
Cl Cl2 0.65097(9) 0.31620(6) 0.60603(8) 0.0697(3) Uani d . 1
Cl Cl3 0.66161(11) 0.52732(8) 0.85562(7) 0.0787(3) Uani d . 1
N N1 0.8818(3) 0.5903(2) 0.6847(2) 0.0596(6) Uani d . 1
C C1 1.0294(5) 0.6394(3) 0.6804(3) 0.0803(10) Uani d . 1
C C2 1.0542(5) 0.7145(5) 0.5730(5) 0.135(2) Uani d . 1
H H2A 1.1219 0.6877 0.5358 0.203 Uiso calc R 1
H H2B 1.0979 0.8041 0.6073 0.203 Uiso calc R 1
H H2C 0.9579 0.6978 0.5101 0.203 Uiso calc R 1
N N2 1.1381(3) 0.6309(3) 0.7609(3) 0.0836(9) Uani d . 1
C C3 1.1039(5) 0.5546(4) 0.8621(4) 0.0909(12) Uani d . 1
H H3A 1.1916 0.5854 0.9371 0.109 Uiso calc R 1
H H3B 1.0184 0.5697 0.8837 0.109 Uiso calc R 1
C C4 1.0682(6) 0.4183(5) 0.8236(5) 0.136(2) Uani d . 1
H H4A 1.0827 0.3799 0.8967 0.204 Uiso calc R 1
H H4B 1.1345 0.4034 0.7774 0.204 Uiso calc R 1
H H4C 0.9641 0.3815 0.7714 0.204 Uiso calc R 1
C C5 1.2977(4) 0.6763(4) 0.7612(4) 0.0981(14) Uani d . 1
H H5A 1.3002 0.6815 0.6760 0.118 Uiso calc R 1
H H5B 1.3466 0.6153 0.7897 0.118 Uiso calc R 1
C C6 1.3848(5) 0.8030(5) 0.8434(5) 0.132(2) Uani d . 1
H H6A 1.4855 0.8319 0.8353 0.198 Uiso calc R 1
H H6B 1.3917 0.7964 0.9292 0.198 Uiso calc R 1
H H6C 1.3334 0.8626 0.8189 0.198 Uiso calc R 1
N N3 0.6676(3) 0.72414(19) 0.66808(19) 0.0484(5) Uani d . 1
H H3C 0.5873 0.7282 0.6148 0.058 Uiso calc R 1
C C7 0.7531(3) 0.8339(2) 0.7406(2) 0.0480(6) Uani d . 1
C C8 0.8672(3) 0.8363(3) 0.8616(3) 0.0621(8) Uani d . 1
H H8A 0.8564 0.7507 0.8738 0.093 Uiso calc R 1
H H8B 0.8499 0.8823 0.9300 0.093 Uiso calc R 1
H H8C 0.9684 0.8776 0.8584 0.093 Uiso calc R 1
N N4 0.7431(3) 0.9462(2) 0.7128(2) 0.0579(6) Uani d . 1
C C9 0.8370(4) 1.0706(3) 0.7955(3) 0.0731(9) Uani d . 1
H H9A 0.8673 1.1323 0.7443 0.088 Uiso calc R 1
H H9B 0.9289 1.0624 0.8501 0.088 Uiso calc R 1
C C10 0.7545(5) 1.1182(4) 0.8737(4) 0.1025(14) Uani d . 1
H H10A 0.8175 1.2011 0.9222 0.154 Uiso calc R 1
H H10B 0.7312 1.0608 0.9293 0.154 Uiso calc R 1
H H10C 0.6615 1.1237 0.8203 0.154 Uiso calc R 1
C C11 0.6473(4) 0.9544(3) 0.5929(3) 0.0742(10) Uani d . 1
H H11A 0.6273 1.0346 0.6006 0.089 Uiso calc R 1
H H11B 0.5503 0.8862 0.5705 0.089 Uiso calc R 1
C C12 0.7191(6) 0.9456(5) 0.4896(4) 0.1124(16) Uani d . 1
H H12A 0.6590 0.9637 0.4153 0.169 Uiso calc R 1
H H12B 0.7236 0.8612 0.4721 0.169 Uiso calc R 1
H H12C 0.8204 1.0061 0.5157 0.169 Uiso calc R 1
N N5 0.7942(7) 0.9547(5) 0.1738(6) 0.175(2) Uani d . 1
C C13 0.7192(6) 0.8570(5) 0.1685(5) 0.1060(14) Uani d . 1
C C14 0.6195(7) 0.7345(5) 0.1617(6) 0.1335(18) Uani d . 1
H H14A 0.5241 0.7402 0.1683 0.200 Uiso calc R 1
H H14B 0.6639 0.6977 0.2293 0.200 Uiso calc R 1
H H14C 0.6025 0.6819 0.0828 0.200 Uiso calc R 1

loop_
_atom_site_aniso_label
_atom_site_aniso_U_11
_atom_site_aniso_U_22
_atom_site_aniso_U_33
_atom_site_aniso_U_12
_atom_site_aniso_U_13
_atom_site_aniso_U_23
Ti 0.0470(3) 0.0384(3) 0.0445(3) 0.0127(2) -0.0004(2) 0.0059(2)
Cl1 0.0511(4) 0.0509(4) 0.0447(4) 0.0153(3) 0.0081(3) 0.0041(3)
Cl2 0.0661(5) 0.0421(4) 0.0841(6) 0.0206(4) -0.0059(4) 0.0067(4)
Cl3 0.0915(6) 0.0739(5) 0.0456(4) 0.0040(5) 0.0037(4) 0.0171(4)
N1 0.0457(14) 0.0528(14) 0.0677(15) 0.0153(11) 0.0003(11) 0.0041(11)
C1 0.076(2) 0.073(2) 0.081(2) 0.032(2) 0.008(2) -0.0126(18)
C2 0.079(3) 0.152(5) 0.187(5) 0.022(3) 0.055(3) 0.099(4)
N2 0.0541(17) 0.082(2) 0.097(2) 0.0180(15) 0.0127(16) -0.0198(17)
C3 0.083(3) 0.103(3) 0.084(3) 0.041(2) 0.006(2) 0.027(2)
C4 0.126(4) 0.097(4) 0.134(4) 0.023(3) -0.022(3) 0.010(3)
C5 0.051(2) 0.118(3) 0.113(3) 0.027(2) 0.022(2) -0.027(3)
C6 0.058(2) 0.137(4) 0.159(5) -0.001(3) 0.030(3) -0.046(4)
N3 0.0502(13) 0.0409(12) 0.0443(12) 0.0163(10) -0.0014(9) 0.0029(9)
C7 0.0476(15) 0.0463(15) 0.0444(14) 0.0132(12) 0.0093(12) 0.0026(11)
C8 0.0627(19) 0.0536(17) 0.0512(17) 0.0114(15) -0.0018(13) 0.0011(13)
N4 0.0654(16) 0.0363(12) 0.0557(14) 0.0118(11) 0.0013(11) -0.0024(10)
C9 0.083(2) 0.0399(16) 0.072(2) 0.0089(16) 0.0028(17) -0.0060(14)
C10 0.134(4) 0.077(3) 0.090(3) 0.044(3) 0.022(3) -0.013(2)
C11 0.093(2) 0.0432(16) 0.070(2) 0.0233(16) -0.0030(18) 0.0061(14)
C12 0.150(4) 0.106(3) 0.071(3) 0.026(3) 0.029(3) 0.032(2)
N5 0.170(5) 0.122(4) 0.249(6) 0.012(3) 0.132(5) 0.038(4)
C13 0.102(3) 0.101(3) 0.132(4) 0.028(3) 0.069(3) 0.031(3)
C14 0.144(5) 0.101(4) 0.162(5) 0.029(3) 0.065(4) 0.041(3)

loop_
_atom_type_symbol
_atom_type_description
_atom_type_scat_dispersion_real
_atom_type_scat_dispersion_imag
_atom_type_scat_source
C C 0.0033 0.0016 'International Tables Vol C Tables 4.2.6.8 and 6.1.1.4'
H H 0.0000 0.0000 'International Tables Vol C Tables 4.2.6.8 and 6.1.1.4'
N N 0.0061 0.0033 'International Tables Vol C Tables 4.2.6.8 and 6.1.1.4'
Cl Cl 0.1484 0.1585 'International Tables Vol C Tables 4.2.6.8 and 6.1.1.4'
Ti Ti 0.2776 0.4457 'International Tables Vol C Tables 4.2.6.8 and 6.1.1.4'

loop_
_geom_angle_atom_site_label_1
_geom_angle_atom_site_label_2
_geom_angle_atom_site_label_3
_geom_angle_site_symmetry_3
_geom_angle
N1 Ti N3 . 94.42(10)
N1 Ti Cl3 . 101.24(9)
N3 Ti Cl3 . 90.72(6)
N1 Ti Cl2 . 95.51(8)
N3 Ti Cl2 . 168.45(6)
Cl3 Ti Cl2 . 93.10(3)
N1 Ti Cl1 . 95.57(9)
N3 Ti Cl1 . 84.04(6)
Cl3 Ti Cl1 . 162.74(4)
Cl2 Ti Cl1 . 89.15(3)
N1 Ti Cl1 2_666 172.61(9)
N3 Ti Cl1 2_666 84.93(6)
Cl3 Ti Cl1 2_666 86.13(3)
Cl2 Ti Cl1 2_666 84.46(3)
Cl1 Ti Cl1 2_666 77.04(3)
Ti Cl1 Ti 2_666 102.96(3)
C1 N1 Ti . 165.7(2)
N2 C1 N1 . 121.7(4)
N2 C1 C2 . 120.8(4)
N1 C1 C2 . 117.4(3)
C1 C2 H2A . 109.5
C1 C2 H2B . 109.5
H2A C2 H2B . 109.5
C1 C2 H2C . 109.5
H2A C2 H2C . 109.5
H2B C2 H2C . 109.5
C1 N2 C5 . 125.3(4)
C1 N2 C3 . 117.5(3)
C5 N2 C3 . 116.9(3)
C4 C3 N2 . 113.5(4)
C4 C3 H3A . 108.9
N2 C3 H3A . 108.9
C4 C3 H3B . 108.9
N2 C3 H3B . 108.9
H3A C3 H3B . 107.7
C3 C4 H4A . 109.5
C3 C4 H4B . 109.5
H4A C4 H4B . 109.5
C3 C4 H4C . 109.5
H4A C4 H4C . 109.5
H4B C4 H4C . 109.5
N2 C5 C6 . 112.4(3)
N2 C5 H5A . 109.1
C6 C5 H5A . 109.1
N2 C5 H5B . 109.1
C6 C5 H5B . 109.1
H5A C5 H5B . 107.9
C5 C6 H6A . 109.5
C5 C6 H6B . 109.5
H6A C6 H6B . 109.5
C5 C6 H6C . 109.5
H6A C6 H6C . 109.5
H6B C6 H6C . 109.5
C7 N3 Ti . 134.05(18)
C7 N3 H3C . 113.0
Ti N3 H3C . 113.0
N3 C7 N4 . 123.2(2)
N3 C7 C8 . 119.0(2)
N4 C7 C8 . 117.8(2)
C7 C8 H8A . 109.5
C7 C8 H8B . 109.5
H8A C8 H8B . 109.5
C7 C8 H8C . 109.5
H8A C8 H8C . 109.5
H8B C8 H8C . 109.5
C7 N4 C11 . 121.7(2)
C7 N4 C9 . 123.6(2)
C11 N4 C9 . 114.5(2)
N4 C9 C10 . 112.4(3)
N4 C9 H9A . 109.1
C10 C9 H9A . 109.1
N4 C9 H9B . 109.1
C10 C9 H9B . 109.1
H9A C9 H9B . 107.9
C9 C10 H10A . 109.5
C9 C10 H10B . 109.5
H10A C10 H10B . 109.5
C9 C10 H10C . 109.5
H10A C10 H10C . 109.5
H10B C10 H10C . 109.5
N4 C11 C12 . 112.4(3)
N4 C11 H11A . 109.1
C12 C11 H11A . 109.1
N4 C11 H11B . 109.1
C12 C11 H11B . 109.1
H11A C11 H11B . 107.9
C11 C12 H12A . 109.5
C11 C12 H12B . 109.5
H12A C12 H12B . 109.5
C11 C12 H12C . 109.5
H12A C12 H12C . 109.5
H12B C12 H12C . 109.5
N5 C13 C14 . 178.0(6)
C13 C14 H14A . 109.5
C13 C14 H14B . 109.5
H14A C14 H14B . 109.5
C13 C14 H14C . 109.5
H14A C14 H14C . 109.5
H14B C14 H14C . 109.5

loop_
_geom_bond_atom_site_label_1
_geom_bond_atom_site_label_2
_geom_bond_site_symmetry_2
_geom_bond_distance
Ti N1 . 1.751(2)
Ti N3 . 2.130(2)
Ti Cl3 . 2.3511(9)
Ti Cl2 . 2.3882(8)
Ti Cl1 . 2.4557(8)
Ti Cl1 2_666 2.7002(8)
Cl1 Ti 2_666 2.7002(8)
N1 C1 . 1.381(4)
C1 N2 . 1.225(4)
C1 C2 . 1.566(6)
C2 H2A . 0.9600
C2 H2B . 0.9600
C2 H2C . 0.9600
N2 C5 . 1.469(4)
N2 C3 . 1.534(5)
C3 C4 . 1.454(6)
C3 H3A . 0.9700
C3 H3B . 0.9700
C4 H4A . 0.9600
C4 H4B . 0.9600
C4 H4C . 0.9600
C5 C6 . 1.485(6)
C5 H5A . 0.9700
C5 H5B . 0.9700
C6 H6A . 0.9600
C6 H6B . 0.9600
C6 H6C . 0.9600
N3 C7 . 1.307(3)
N3 H3C . 0.8600
C7 N4 . 1.348(3)
C7 C8 . 1.498(4)
C8 H8A . 0.9600
C8 H8B . 0.9600
C8 H8C . 0.9600
N4 C11 . 1.447(4)
N4 C9 . 1.478(3)
C9 C10 . 1.484(5)
C9 H9A . 0.9700
C9 H9B . 0.9700
C10 H10A . 0.9600
C10 H10B . 0.9600
C10 H10C . 0.9600
C11 C12 . 1.506(5)
C11 H11A . 0.9700
C11 H11B . 0.9700
C12 H12A . 0.9600
C12 H12B . 0.9600
C12 H12C . 0.9600
N5 C13 . 1.106(6)
C13 C14 . 1.406(7)
C14 H14A . 0.9600
C14 H14B . 0.9600
C14 H14C . 0.9600
